data_7250478
loop_
_publ_author_name
'Bahrani-Pour, Maryam'
'Beheshti, Azizolla'
'Sedaghat, Tahereh'
'Samiee, Sepideh'
'Soleymani-babadi, Susan'
'Shakeri, Fatemeh'
'Janczak, Jan'
'Parisi, Emmanuele'

_publ_section_title
;
 Effect of anion variation on the iodine adsorption capacity of new
 silver(i)-dithione coordination polymers
;
_journal_issue 24
_journal_name_full CrystEngComm
_journal_page_first 4102
_journal_page_last 4115
_journal_paper_doi 10.1039/D5CE00275C
_journal_volume 27
_journal_year 2025
_chemical_formula_moiety 'C16 H18 Ag N4 S2, B F4, C2 H3 N'
_chemical_formula_sum 'C18 H21 Ag B F4 N5 S2'
_chemical_formula_weight 566.20
_space_group_crystal_system triclinic
_space_group_IT_number 2
_space_group_name_Hall '-P 1'
_space_group_name_H-M_alt 'P -1'
_atom_sites_solution_hydrogens geom
_atom_sites_solution_primary direct
_atom_sites_solution_secondary difmap
_audit_creation_method SHELXL-2018/3
_audit_update_record
;
2025-04-26 deposited with the CCDC.	2025-05-13 downloaded from the CCDC.
;
_cell_angle_alpha 100.491(4)
_cell_angle_beta 106.509(5)
_cell_angle_gamma 92.957(4)
_cell_formula_units_Z 2
_cell_length_a 8.7606(4)
_cell_length_b 9.1372(4)
_cell_length_c 14.8333(9)
_cell_measurement_reflns_used 1012
_cell_measurement_temperature 295(2)
_cell_measurement_theta_max 26.6310
_cell_measurement_theta_min 3.1170
_cell_volume 1112.64(10)
_computing_cell_refinement
;
CrysAlisPro 1.171.42.93a (Rigaku Oxford Diffraction, 2023)
;
_computing_data_collection
;
CrysAlisPro 1.171.42.93a (Rigaku Oxford Diffraction, 2023)
;
_computing_data_reduction
;
CrysAlisPro 1.171.42.93a (Rigaku Oxford Diffraction, 2023)
;
_computing_molecular_graphics
;
Brandenburg & Putz (2006). Diamond 3.0. Crystal and Molecular
Structure Visualisation, University of Bonn, Germany
;
_computing_publication_material 'SHELXL-2018/3 (Sheldrick, 2018)'
_computing_structure_refinement 'SHELXL-2018/3 (Sheldrick, 2018)'
_computing_structure_solution 'SHELXT 2014/5 (Sheldrick, 2014)'
_diffrn_ambient_temperature 295(2)
_diffrn_detector 'CCD plate'
_diffrn_detector_area_resol_mean 10.6249
_diffrn_measured_fraction_theta_full 0.999
_diffrn_measured_fraction_theta_max 0.991
_diffrn_measurement_device 'four-circle diffractometer'
_diffrn_measurement_device_type 'Xcalibur, Atlas'
_diffrn_measurement_method \w-scan
_diffrn_radiation_type MoK\a
_diffrn_radiation_wavelength 0.71073
_diffrn_reflns_av_R_equivalents 0.0648
_diffrn_reflns_av_unetI/netI 0.0651
_diffrn_reflns_Laue_measured_fraction_full 0.999
_diffrn_reflns_Laue_measured_fraction_max 0.991
_diffrn_reflns_limit_h_max 11
_diffrn_reflns_limit_h_min -11
_diffrn_reflns_limit_k_max 11
_diffrn_reflns_limit_k_min -11
_diffrn_reflns_limit_l_max 19
_diffrn_reflns_limit_l_min -19
_diffrn_reflns_number 23593
_diffrn_reflns_point_group_measured_fraction_full 0.999
_diffrn_reflns_point_group_measured_fraction_max 0.991
_diffrn_reflns_theta_full 25.242
_diffrn_reflns_theta_max 27.249
_diffrn_reflns_theta_min 2.441
_diffrn_source 'fine-focus sealed X-ray tube'
_exptl_absorpt_coefficient_mu 1.142
_exptl_absorpt_correction_T_max 1.0000
_exptl_absorpt_correction_T_min 0.7785
_exptl_absorpt_correction_type multi-scan
_exptl_absorpt_process_details
;
CrysAlisPro 1.171.42.93a (Rigaku Oxford Diffraction, 2023)
Empirical absorption correction using spherical harmonics,
implemented in SCALE3 ABSPACK scaling algorithm.
;
_exptl_crystal_colour colourless
_exptl_crystal_density_diffrn 1.690
_exptl_crystal_description needle
_exptl_crystal_F_000 568
_exptl_crystal_size_max 0.244
_exptl_crystal_size_mid 0.037
_exptl_crystal_size_min 0.034
_refine_diff_density_max 0.673
_refine_diff_density_min -0.468
_refine_diff_density_rms 0.070
_refine_ls_extinction_method none
_refine_ls_goodness_of_fit_ref 1.009
_refine_ls_hydrogen_treatment constr
_refine_ls_matrix_type full
_refine_ls_number_parameters 283
_refine_ls_number_reflns 4939
_refine_ls_number_restraints 0
_refine_ls_restrained_S_all 1.009
_refine_ls_R_factor_all 0.1731
_refine_ls_R_factor_gt 0.0609
_refine_ls_shift/su_max 0.001
_refine_ls_shift/su_mean 0.000
_refine_ls_structure_factor_coef Fsqd
_refine_ls_weighting_details 'w=1/[\s^2^(Fo^2^)+(0.0452P)^2^] where P=(Fo^2^+2Fc^2^)/3'
_refine_ls_weighting_scheme calc
_refine_ls_wR_factor_gt 0.1148
_refine_ls_wR_factor_ref 0.1405
_reflns_Friedel_coverage 0.000
_reflns_number_gt 2054
_reflns_number_total 4939
_reflns_threshold_expression 'I > 2\s(I)'
_cod_data_source_file d5ce00275c2.cif
_cod_data_source_block MB112_RT
_cod_depositor_comments 'Adding full bibliography for 7250475--7250481.cif.'
_cod_original_cell_volume 1112.65(10)
_cod_database_code 7250478
_shelx_shelxl_version_number 2018/3
_shelx_space_group_comment
;
The symmetry employed for this shelxl refinement is uniquely defined
by the following loop, which should always be used as a source of
symmetry information in preference to the above space-group names.
They are only intended as comments.
;
_shelx_estimated_absorpt_t_min 0.768
_shelx_estimated_absorpt_t_max 0.962
_exptl_absorpt_special_details
;
Empirical correction (ABSPACK) includes:
- Absorption correction using spherical harmonics
- Frame scaling
;

loop_
_space_group_symop_operation_xyz
'x, y, z'
'-x, -y, -z'

loop_
_atom_site_label
_atom_site_type_symbol
_atom_site_fract_x
_atom_site_fract_y
_atom_site_fract_z
_atom_site_U_iso_or_equiv
_atom_site_adp_type
_atom_site_occupancy
_atom_site_site_symmetry_order
_atom_site_calc_flag
_atom_site_refinement_flags_posn
_atom_site_refinement_flags_adp
_atom_site_refinement_flags_occupancy
_atom_site_disorder_assembly
_atom_site_disorder_group
Ag1 Ag 0.75254(6) 0.00422(5) 0.49684(4) 0.0843(2) Uani 1 1 d . . . . .
S1 S 0.62106(15) 0.04510(16) 0.61823(10) 0.0667(4) Uani 1 1 d . . . . .
C1 C 0.7389(5) 0.1928(6) 0.7031(3) 0.0440(12) Uani 1 1 d . . . . .
N1 N 0.8538(5) 0.1851(5) 0.7833(3) 0.0505(11) Uani 1 1 d . . . . .
C2 C 0.9178(6) 0.3248(6) 0.8325(4) 0.0568(14) Uani 1 1 d . . . . .
H2 H 1.000579 0.349432 0.889925 0.068 Uiso 1 1 calc R U . . .
C3 C 0.8400(6) 0.4205(6) 0.7833(4) 0.0544(14) Uani 1 1 d . . . . .
H3 H 0.858066 0.524408 0.800934 0.065 Uiso 1 1 calc R U . . .
N2 N 0.7289(4) 0.3399(5) 0.7026(3) 0.0456(10) Uani 1 1 d . . . . .
C4 C 0.9038(6) 0.0441(6) 0.8123(4) 0.0723(17) Uani 1 1 d . . . . .
H41 H 0.822028 -0.036726 0.777582 0.108 Uiso 1 1 calc R U . . .
H42 H 0.920058 0.053843 0.879998 0.108 Uiso 1 1 calc R U . . .
H43 H 1.001912 0.023773 0.798143 0.108 Uiso 1 1 calc R U . . .
C5 C 0.6152(6) 0.4007(6) 0.6297(4) 0.0637(16) Uani 1 1 d . . . . .
H51 H 0.574093 0.485367 0.661359 0.076 Uiso 1 1 calc R U . . .
H52 H 0.525632 0.324996 0.595801 0.076 Uiso 1 1 calc R U . . .
C6 C 0.6874(6) 0.4505(6) 0.5581(4) 0.0516(14) Uani 1 1 d . . . . .
C7 C 0.7733(6) 0.5905(6) 0.5785(4) 0.0553(14) Uani 1 1 d . . . . .
H7 H 0.786490 0.654002 0.637445 0.066 Uiso 1 1 calc R U . . .
C8 C 0.8398(6) 0.6378(6) 0.5129(4) 0.0544(14) Uani 1 1 d . . . . .
H8 H 0.898831 0.731248 0.528527 0.065 Uiso 1 1 calc R U . . .
C9 C 0.8183(5) 0.5458(6) 0.4244(4) 0.0449(12) Uani 1 1 d . . . . .
C10 C 0.7315(6) 0.4055(6) 0.4025(4) 0.0566(14) Uani 1 1 d . . . . .
H10 H 0.716315 0.342891 0.343021 0.068 Uiso 1 1 calc R U . . .
C11 C 0.6678(6) 0.3592(6) 0.4693(4) 0.0536(14) Uani 1 1 d . . . . .
H11 H 0.610654 0.264927 0.454253 0.064 Uiso 1 1 calc R U . . .
C12 C 0.8828(6) 0.5971(6) 0.3501(4) 0.0564(14) Uani 1 1 d . . . . .
H12A H 0.977758 0.667489 0.382424 0.068 Uiso 1 1 calc R U . . .
H12B H 0.914281 0.511596 0.313028 0.068 Uiso 1 1 calc R U . . .
N3 N 0.7657(4) 0.6690(4) 0.2841(3) 0.0443(10) Uani 1 1 d . . . . .
C13 C 0.7573(5) 0.8175(5) 0.2928(4) 0.0422(12) Uani 1 1 d . . . . .
S2 S 0.88417(15) 0.95836(15) 0.37505(10) 0.0641(4) Uani 1 1 d . . . . .
N4 N 0.6326(5) 0.8334(4) 0.2195(3) 0.0468(10) Uani 1 1 d . . . . .
C14 C 0.5608(6) 0.6959(7) 0.1690(4) 0.0632(15) Uani 1 1 d . . . . .
H14 H 0.469656 0.677121 0.115959 0.076 Uiso 1 1 calc R U . . .
C15 C 0.6420(7) 0.5929(6) 0.2077(4) 0.0600(15) Uani 1 1 d . . . . .
H15 H 0.619580 0.489533 0.187089 0.072 Uiso 1 1 calc R U . . .
C16 C 0.5810(6) 0.9755(6) 0.1975(4) 0.0706(16) Uani 1 1 d . . . . .
H16A H 0.559506 1.034061 0.252364 0.106 Uiso 1 1 calc R U . . .
H16B H 0.485479 0.956856 0.143786 0.106 Uiso 1 1 calc R U . . .
H16C H 0.664009 1.029214 0.182061 0.106 Uiso 1 1 calc R U . . .
N5 N 0.3783(9) 0.2719(7) 0.2075(6) 0.112(2) Uani 1 1 d . . . . .
C17 C 0.3506(9) 0.2602(8) 0.1295(7) 0.083(2) Uani 1 1 d . . . . .
C18 C 0.3130(10) 0.2438(11) 0.0347(6) 0.144(3) Uani 1 1 d . . . . .
H18A H 0.252957 0.147756 0.004652 0.216 Uiso 1 1 calc R U . . .
H18B H 0.409194 0.250402 0.016251 0.216 Uiso 1 1 calc R U . . .
H18C H 0.249512 0.321257 0.014752 0.216 Uiso 1 1 calc R U . . .
B1 B -0.1803(11) 0.2588(9) 0.0731(7) 0.077(2) Uani 1 1 d . . . . .
F1 F -0.1688(7) 0.2796(5) 0.1644(4) 0.161(2) Uani 1 1 d . . . . .
F2 F -0.2271(8) 0.3790(7) 0.0384(4) 0.207(3) Uani 1 1 d . . . . .
F3 F -0.0436(6) 0.2468(9) 0.0626(5) 0.228(3) Uani 1 1 d . . . . .
F4 F -0.2712(9) 0.1434(8) 0.0199(5) 0.261(4) Uani 1 1 d . . . . .

loop_
_atom_site_aniso_label
_atom_site_aniso_U_11
_atom_site_aniso_U_22
_atom_site_aniso_U_33
_atom_site_aniso_U_23
_atom_site_aniso_U_13
_atom_site_aniso_U_12
Ag1 0.1242(4) 0.0735(3) 0.0650(4) 0.0073(2) 0.0455(3) 0.0258(3)
S1 0.0593(9) 0.0785(11) 0.0521(10) 0.0005(8) 0.0119(8) -0.0108(8)
C1 0.041(3) 0.061(4) 0.034(3) 0.009(3) 0.019(3) -0.001(3)
N1 0.055(3) 0.060(3) 0.034(3) 0.013(2) 0.007(2) 0.006(2)
C2 0.057(3) 0.065(4) 0.034(3) -0.001(3) 0.000(3) -0.007(3)
C3 0.051(3) 0.056(3) 0.055(4) 0.007(3) 0.017(3) 0.009(3)
N2 0.042(3) 0.059(3) 0.039(3) 0.013(2) 0.015(2) 0.008(2)
C4 0.079(4) 0.073(4) 0.069(4) 0.030(3) 0.018(3) 0.014(3)
C5 0.051(3) 0.092(4) 0.063(4) 0.036(3) 0.023(3) 0.032(3)
C6 0.045(3) 0.068(4) 0.052(4) 0.025(3) 0.017(3) 0.028(3)
C7 0.064(4) 0.066(4) 0.041(3) 0.017(3) 0.016(3) 0.025(3)
C8 0.059(3) 0.054(3) 0.053(4) 0.017(3) 0.016(3) 0.018(3)
C9 0.036(3) 0.052(3) 0.050(3) 0.021(3) 0.010(3) 0.017(3)
C10 0.072(4) 0.054(3) 0.048(4) 0.010(3) 0.023(3) 0.022(3)
C11 0.052(3) 0.057(3) 0.048(4) 0.014(3) 0.006(3) 0.011(3)
C12 0.051(3) 0.061(3) 0.062(4) 0.018(3) 0.019(3) 0.020(3)
N3 0.042(3) 0.056(3) 0.037(3) 0.012(2) 0.012(2) 0.012(2)
C13 0.036(3) 0.044(3) 0.050(3) 0.008(3) 0.018(3) 0.006(2)
S2 0.0597(9) 0.0691(10) 0.0544(10) -0.0026(8) 0.0152(8) -0.0107(8)
N4 0.044(3) 0.048(3) 0.047(3) 0.012(2) 0.010(2) 0.012(2)
C14 0.061(4) 0.074(4) 0.050(4) 0.017(3) 0.007(3) 0.002(3)
C15 0.081(4) 0.049(3) 0.044(4) 0.003(3) 0.013(3) 0.001(3)
C16 0.082(4) 0.065(4) 0.071(4) 0.028(3) 0.021(3) 0.026(3)
N5 0.132(5) 0.087(4) 0.129(7) 0.022(5) 0.056(6) 0.022(4)
C17 0.098(5) 0.066(4) 0.090(6) 0.030(5) 0.028(6) 0.009(4)
C18 0.139(7) 0.190(10) 0.098(8) 0.039(7) 0.025(6) 0.007(7)
B1 0.088(6) 0.066(5) 0.071(6) -0.002(5) 0.021(5) 0.015(4)
F1 0.280(6) 0.132(4) 0.087(4) 0.022(3) 0.078(4) 0.022(4)
F2 0.330(8) 0.166(5) 0.125(5) 0.042(4) 0.049(5) 0.096(5)
F3 0.125(4) 0.360(10) 0.206(7) 0.034(6) 0.065(4) 0.085(5)
F4 0.297(8) 0.218(7) 0.181(7) -0.033(5) 0.011(6) -0.151(6)

loop_
_atom_type_symbol
_atom_type_description
_atom_type_scat_dispersion_real
_atom_type_scat_dispersion_imag
_atom_type_scat_source
C C 0.0033 0.0016 'International Tables Vol C Tables 4.2.6.8 and 6.1.1.4'
H H 0.0000 0.0000 'International Tables Vol C Tables 4.2.6.8 and 6.1.1.4'
N N 0.0061 0.0033 'International Tables Vol C Tables 4.2.6.8 and 6.1.1.4'
S S 0.1246 0.1234 'International Tables Vol C Tables 4.2.6.8 and 6.1.1.4'
Ag Ag -0.8971 1.1015 'International Tables Vol C Tables 4.2.6.8 and 6.1.1.4'
F F 0.0171 0.0103 'International Tables Vol C Tables 4.2.6.8 and 6.1.1.4'
B B 0.0013 0.0007 'International Tables Vol C Tables 4.2.6.8 and 6.1.1.4'

loop_
_geom_angle_atom_site_label_1
_geom_angle_atom_site_label_2
_geom_angle_atom_site_label_3
_geom_angle
_geom_angle_site_symmetry_1
_geom_angle_site_symmetry_3
_geom_angle_publ_flag
S1 Ag1 S2 178.94(6) . 1_545 ?
C1 S1 Ag1 104.03(15) . . ?
N1 C1 N2 106.8(4) . . ?
N1 C1 S1 127.0(4) . . ?
N2 C1 S1 126.2(4) . . ?
C1 N1 C2 109.8(4) . . ?
C1 N1 C4 124.7(5) . . ?
C2 N1 C4 125.6(5) . . ?
C3 C2 N1 107.2(5) . . ?
C3 C2 H2 126.4 . . ?
N1 C2 H2 126.4 . . ?
C2 C3 N2 108.2(5) . . ?
C2 C3 H3 125.9 . . ?
N2 C3 H3 125.9 . . ?
C1 N2 C3 108.0(4) . . ?
C1 N2 C5 125.6(5) . . ?
C3 N2 C5 126.3(5) . . ?
N1 C4 H41 109.5 . . ?
N1 C4 H42 109.5 . . ?
H41 C4 H42 109.5 . . ?
N1 C4 H43 109.5 . . ?
H41 C4 H43 109.5 . . ?
H42 C4 H43 109.5 . . ?
N2 C5 C6 113.2(4) . . ?
N2 C5 H51 108.9 . . ?
C6 C5 H51 108.9 . . ?
N2 C5 H52 108.9 . . ?
C6 C5 H52 108.9 . . ?
H51 C5 H52 107.7 . . ?
C11 C6 C7 118.0(5) . . ?
C11 C6 C5 121.1(5) . . ?
C7 C6 C5 120.9(5) . . ?
C8 C7 C6 121.4(5) . . ?
C8 C7 H7 119.3 . . ?
C6 C7 H7 119.3 . . ?
C9 C8 C7 119.9(5) . . ?
C9 C8 H8 120.1 . . ?
C7 C8 H8 120.1 . . ?
C8 C9 C10 119.5(5) . . ?
C8 C9 C12 121.0(5) . . ?
C10 C9 C12 119.5(5) . . ?
C11 C10 C9 119.9(5) . . ?
C11 C10 H10 120.1 . . ?
C9 C10 H10 120.1 . . ?
C10 C11 C6 121.3(5) . . ?
C10 C11 H11 119.3 . . ?
C6 C11 H11 119.3 . . ?
N3 C12 C9 112.9(4) . . ?
N3 C12 H12A 109.0 . . ?
C9 C12 H12A 109.0 . . ?
N3 C12 H12B 109.0 . . ?
C9 C12 H12B 109.0 . . ?
H12A C12 H12B 107.8 . . ?
C13 N3 C15 109.7(4) . . ?
C13 N3 C12 125.7(4) . . ?
C15 N3 C12 124.4(4) . . ?
N4 C13 N3 106.0(4) . . ?
N4 C13 S2 126.2(4) . . ?
N3 C13 S2 127.7(4) . . ?
C13 S2 Ag1 101.74(15) . 1_565 ?
C13 N4 C14 109.2(4) . . ?
C13 N4 C16 125.6(4) . . ?
C14 N4 C16 125.2(4) . . ?
C15 C14 N4 108.7(5) . . ?
C15 C14 H14 125.6 . . ?
N4 C14 H14 125.6 . . ?
C14 C15 N3 106.3(5) . . ?
C14 C15 H15 126.9 . . ?
N3 C15 H15 126.9 . . ?
N4 C16 H16A 109.5 . . ?
N4 C16 H16B 109.5 . . ?
H16A C16 H16B 109.5 . . ?
N4 C16 H16C 109.5 . . ?
H16A C16 H16C 109.5 . . ?
H16B C16 H16C 109.5 . . ?
N5 C17 C18 178.3(11) . . ?
C17 C18 H18A 109.5 . . ?
C17 C18 H18B 109.5 . . ?
H18A C18 H18B 109.5 . . ?
C17 C18 H18C 109.5 . . ?
H18A C18 H18C 109.5 . . ?
H18B C18 H18C 109.5 . . ?
F3 B1 F4 106.9(8) . . ?
F3 B1 F1 109.4(8) . . ?
F4 B1 F1 115.6(8) . . ?
F3 B1 F2 104.7(8) . . ?
F4 B1 F2 109.0(8) . . ?
F1 B1 F2 110.6(7) . . ?

loop_
_geom_bond_atom_site_label_1
_geom_bond_atom_site_label_2
_geom_bond_distance
_geom_bond_site_symmetry_2
_geom_bond_publ_flag
Ag1 S1 2.3848(15) . ?
Ag1 S2 2.3931(15) 1_545 ?
S1 C1 1.724(5) . ?
C1 N1 1.338(6) . ?
C1 N2 1.352(5) . ?
N1 C2 1.354(6) . ?
N1 C4 1.480(6) . ?
C2 C3 1.331(7) . ?
C2 H2 0.9300 . ?
C3 N2 1.366(6) . ?
C3 H3 0.9300 . ?
N2 C5 1.460(6) . ?
C4 H41 0.9600 . ?
C4 H42 0.9600 . ?
C4 H43 0.9600 . ?
C5 C6 1.505(7) . ?
C5 H51 0.9700 . ?
C5 H52 0.9700 . ?
C6 C11 1.384(7) . ?
C6 C7 1.387(7) . ?
C7 C8 1.386(6) . ?
C7 H7 0.9300 . ?
C8 C9 1.381(7) . ?
C8 H8 0.9300 . ?
C9 C10 1.390(6) . ?
C9 C12 1.507(7) . ?
C10 C11 1.384(6) . ?
C10 H10 0.9300 . ?
C11 H11 0.9300 . ?
C12 N3 1.475(6) . ?
C12 H12A 0.9700 . ?
C12 H12B 0.9700 . ?
N3 C13 1.347(5) . ?
N3 C15 1.372(6) . ?
C13 N4 1.340(6) . ?
C13 S2 1.700(5) . ?
N4 C14 1.358(6) . ?
N4 C16 1.459(6) . ?
C14 C15 1.325(6) . ?
C14 H14 0.9300 . ?
C15 H15 0.9300 . ?
C16 H16A 0.9600 . ?
C16 H16B 0.9600 . ?
C16 H16C 0.9600 . ?
N5 C17 1.096(9) . ?
C17 C18 1.327(10) . ?
C18 H18A 0.9600 . ?
C18 H18B 0.9600 . ?
C18 H18C 0.9600 . ?
B1 F3 1.258(8) . ?
B1 F4 1.274(8) . ?
B1 F1 1.306(9) . ?
B1 F2 1.331(9) . ?

loop_
_geom_torsion_atom_site_label_1
_geom_torsion_atom_site_label_2
_geom_torsion_atom_site_label_3
_geom_torsion_atom_site_label_4
_geom_torsion
_geom_torsion_site_symmetry_1
_geom_torsion_site_symmetry_2
_geom_torsion_site_symmetry_3
_geom_torsion_site_symmetry_4
_geom_torsion_publ_flag
Ag1 S1 C1 N1 -96.6(4) . . . . ?
Ag1 S1 C1 N2 85.7(4) . . . . ?
N2 C1 N1 C2 -0.9(5) . . . . ?
S1 C1 N1 C2 -178.9(3) . . . . ?
N2 C1 N1 C4 179.9(4) . . . . ?
S1 C1 N1 C4 1.9(7) . . . . ?
C1 N1 C2 C3 1.1(6) . . . . ?
C4 N1 C2 C3 -179.7(5) . . . . ?
N1 C2 C3 N2 -0.9(6) . . . . ?
N1 C1 N2 C3 0.3(5) . . . . ?
S1 C1 N2 C3 178.4(3) . . . . ?
N1 C1 N2 C5 -177.8(4) . . . . ?
S1 C1 N2 C5 0.3(6) . . . . ?
C2 C3 N2 C1 0.4(5) . . . . ?
C2 C3 N2 C5 178.5(4) . . . . ?
C1 N2 C5 C6 -101.0(6) . . . . ?
C3 N2 C5 C6 81.2(6) . . . . ?
N2 C5 C6 C11 98.1(6) . . . . ?
N2 C5 C6 C7 -83.0(6) . . . . ?
C11 C6 C7 C8 -0.9(6) . . . . ?
C5 C6 C7 C8 -179.8(4) . . . . ?
C6 C7 C8 C9 1.3(7) . . . . ?
C7 C8 C9 C10 -0.8(7) . . . . ?
C7 C8 C9 C12 177.2(4) . . . . ?
C8 C9 C10 C11 -0.1(7) . . . . ?
C12 C9 C10 C11 -178.1(4) . . . . ?
C9 C10 C11 C6 0.5(7) . . . . ?
C7 C6 C11 C10 -0.1(7) . . . . ?
C5 C6 C11 C10 178.9(4) . . . . ?
C8 C9 C12 N3 -91.9(6) . . . . ?
C10 C9 C12 N3 86.1(5) . . . . ?
C9 C12 N3 C13 96.6(5) . . . . ?
C9 C12 N3 C15 -79.1(6) . . . . ?
C15 N3 C13 N4 -2.5(5) . . . . ?
C12 N3 C13 N4 -178.6(4) . . . . ?
C15 N3 C13 S2 -179.1(4) . . . . ?
C12 N3 C13 S2 4.7(7) . . . . ?
N4 C13 S2 Ag1 89.7(4) . . . 1_565 ?
N3 C13 S2 Ag1 -94.3(4) . . . 1_565 ?
N3 C13 N4 C14 2.7(5) . . . . ?
S2 C13 N4 C14 179.4(4) . . . . ?
N3 C13 N4 C16 -177.7(4) . . . . ?
S2 C13 N4 C16 -1.0(7) . . . . ?
C13 N4 C14 C15 -2.0(6) . . . . ?
C16 N4 C14 C15 178.4(5) . . . . ?
N4 C14 C15 N3 0.5(6) . . . . ?
C13 N3 C15 C14 1.2(6) . . . . ?
C12 N3 C15 C14 177.5(4) . . . . ?
